data_7704408
loop_
_publ_author_name
'Peterson, Madeline'
'Hunt, Camden'
'Wang, Zongheng'
'Heinrich, Shannon E.'
'Wu, Guang'
'M\'enard, Gabriel'

_publ_section_title
;
 Synthesis, characterization, and electrochemical properties of a
 first-row metal phthalocyanine series.
;
_journal_issue 45
_journal_name_full 'Dalton transactions (Cambridge, England : 2003)'
_journal_page_first 16268
_journal_page_last 16277
_journal_paper_doi 10.1039/d0dt01372b
_journal_volume 49
_journal_year 2020
_chemical_formula_sum 'C50 H52 Cl4 N8 Ni O8'
_chemical_formula_weight 1093.50
_space_group_crystal_system monoclinic
_space_group_IT_number 14
_space_group_name_Hall '-P 2ybc'
_space_group_name_H-M_alt 'P 1 21/c 1'
_atom_sites_solution_hydrogens geom
_audit_creation_method SHELXL-2014/7
_audit_update_record
;
2020-04-10 deposited with the CCDC.	2020-05-05 downloaded from the CCDC.
;
_cell_angle_alpha 90
_cell_angle_beta 97.573(3)
_cell_angle_gamma 90
_cell_formula_units_Z 4
_cell_length_a 15.0873(9)
_cell_length_b 19.2617(11)
_cell_length_c 16.4895(9)
_cell_measurement_reflns_used 9785
_cell_measurement_temperature 296(2)
_cell_measurement_theta_max 27.21
_cell_measurement_theta_min 2.51
_cell_volume 4750.2(5)
_computing_structure_refinement 'SHELXL-2014/7 (Sheldrick, 2014)'
_diffrn_ambient_temperature 296(2)
_diffrn_measured_fraction_theta_full 0.999
_diffrn_measured_fraction_theta_max 0.994
_diffrn_measurement_device_type 'Bruker Kappa Apex II'
_diffrn_measurement_method 'omega scan'
_diffrn_radiation_type MoK\a
_diffrn_radiation_wavelength 0.71073
_diffrn_reflns_av_R_equivalents 0.0387
_diffrn_reflns_av_unetI/netI 0.0533
_diffrn_reflns_Laue_measured_fraction_full 0.999
_diffrn_reflns_Laue_measured_fraction_max 0.994
_diffrn_reflns_limit_h_max 19
_diffrn_reflns_limit_h_min -19
_diffrn_reflns_limit_k_max 24
_diffrn_reflns_limit_k_min -24
_diffrn_reflns_limit_l_max 14
_diffrn_reflns_limit_l_min -21
_diffrn_reflns_number 29373
_diffrn_reflns_point_group_measured_fraction_full 0.999
_diffrn_reflns_point_group_measured_fraction_max 0.994
_diffrn_reflns_theta_full 25.242
_diffrn_reflns_theta_max 27.411
_diffrn_reflns_theta_min 1.362
_exptl_absorpt_coefficient_mu 0.699
_exptl_crystal_colour green
_exptl_crystal_density_diffrn 1.529
_exptl_crystal_description block
_exptl_crystal_F_000 2272
_exptl_crystal_size_max 0.250
_exptl_crystal_size_mid 0.200
_exptl_crystal_size_min 0.050
_refine_diff_density_max 0.577
_refine_diff_density_min -0.508
_refine_diff_density_rms 0.073
_refine_ls_extinction_method none
_refine_ls_goodness_of_fit_ref 0.900
_refine_ls_hydrogen_treatment constr
_refine_ls_matrix_type full
_refine_ls_number_parameters 644
_refine_ls_number_reflns 10758
_refine_ls_number_restraints 5
_refine_ls_restrained_S_all 0.900
_refine_ls_R_factor_all 0.0673
_refine_ls_R_factor_gt 0.0414
_refine_ls_shift/su_max 0.001
_refine_ls_shift/su_mean 0.000
_refine_ls_structure_factor_coef Fsqd
_refine_ls_weighting_details 'w=1/[\s^2^(Fo^2^)+(0.0422P)^2^+8.8679P] where P=(Fo^2^+2Fc^2^)/3'
_refine_ls_weighting_scheme calc
_refine_ls_wR_factor_gt 0.0919
_refine_ls_wR_factor_ref 0.1053
_reflns_Friedel_coverage 0.000
_reflns_number_gt 7974
_reflns_number_total 10758
_reflns_threshold_expression 'I > 2\s(I)'
_cod_data_source_file d0dt01372b2.cif
_cod_data_source_block cch_a_0m_a
_cod_depositor_comments 'Adding full bibliography for 7704403--7704411.cif.'
_cod_original_sg_symbol_H-M 'P 21/c'
_cod_database_code 7704408
_shelx_shelxl_version_number 2014/7
_shelx_space_group_comment
;
The symmetry employed for this shelxl refinement is uniquely defined
by the following loop, which should always be used as a source of
symmetry information in preference to the above space-group names.
They are only intended as comments.
;
_shelx_estimated_absorpt_t_min 0.845
_shelx_estimated_absorpt_t_max 0.966

loop_
_space_group_symop_operation_xyz
'x, y, z'
'-x, y+1/2, -z+1/2'
'-x, -y, -z'
'x, -y-1/2, z-1/2'

loop_
_atom_site_label
_atom_site_type_symbol
_atom_site_fract_x
_atom_site_fract_y
_atom_site_fract_z
_atom_site_U_iso_or_equiv
_atom_site_adp_type
_atom_site_occupancy
_atom_site_site_symmetry_order
_atom_site_calc_flag
_atom_site_refinement_flags_posn
_atom_site_refinement_flags_adp
_atom_site_refinement_flags_occupancy
_atom_site_disorder_assembly
_atom_site_disorder_group
O1 O 0.51579(18) 0.24703(15) 0.33250(18) 0.0185(5) Uiso 0.608(3) 1 d D . P A 1
C10 C 0.5392(3) 0.2078(2) 0.2641(3) 0.0242(8) Uiso 0.608(3) 1 d D . P A 1
H10A H 0.5802 0.2349 0.2362 0.029 Uiso 0.608(3) 1 calc R U P A 1
H10B H 0.4857 0.1996 0.2258 0.029 Uiso 0.608(3) 1 calc R U P A 1
C11 C 0.5816(3) 0.1397(3) 0.2895(3) 0.0314(9) Uiso 0.608(3) 1 d D . P A 1
H11A H 0.6340 0.1475 0.3282 0.047 Uiso 0.608(3) 1 calc R U P A 1
H11B H 0.5983 0.1163 0.2423 0.047 Uiso 0.608(3) 1 calc R U P A 1
H11C H 0.5400 0.1116 0.3141 0.047 Uiso 0.608(3) 1 calc R U P A 1
C10B C 0.5626(4) 0.1752(4) 0.3071(4) 0.0242(8) Uiso 0.392(3) 1 d D . P A 2
H10C H 0.5399 0.1285 0.3127 0.029 Uiso 0.392(3) 1 calc R U P A 2
H10D H 0.6274 0.1731 0.3168 0.029 Uiso 0.392(3) 1 calc R U P A 2
O1B O 0.5309(3) 0.2194(2) 0.3675(3) 0.0185(5) Uiso 0.392(3) 1 d D . P A 2
C11B C 0.5339(5) 0.2005(4) 0.2221(4) 0.0314(9) Uiso 0.392(3) 1 d D . P A 2
H11D H 0.4703 0.1957 0.2093 0.047 Uiso 0.392(3) 1 calc R U P A 2
H11E H 0.5630 0.1737 0.1843 0.047 Uiso 0.392(3) 1 calc R U P A 2
H11F H 0.5500 0.2485 0.2182 0.047 Uiso 0.392(3) 1 calc R U P A 2
Cl00 Cl 0.21776(5) 0.68170(4) 1.02450(5) 0.03216(17) Uani 1 1 d . . . . .
Cl1 Cl 0.86001(5) 0.49174(4) 0.86063(4) 0.03251(17) Uani 1 1 d . . . . .
Cl2 Cl 0.78781(6) 0.39837(4) 0.72951(5) 0.03777(19) Uani 1 1 d . . . . .
Cl3 Cl 0.29947(6) 0.76461(5) 0.90518(5) 0.0427(2) Uani 1 1 d . . . . .
O006 O 0.05439(11) 0.33091(9) 0.56896(11) 0.0183(4) Uani 1 1 d . . . . .
O007 O 0.68962(11) 0.64180(9) 0.76444(11) 0.0202(4) Uani 1 1 d . . . . .
O008 O 0.17784(11) 0.21936(9) 0.43140(11) 0.0211(4) Uani 1 1 d . . . . .
O009 O 0.68683(12) 0.35515(9) 0.36719(11) 0.0203(4) Uani 1 1 d . . . . .
O00A O 0.80458(11) 0.55104(9) 0.60716(10) 0.0183(4) Uani 1 1 d . . . . .
O00B O 0.17719(11) 0.52288(10) 0.81123(11) 0.0201(4) Uani 1 1 d . . . . .
O00C O 0.38442(13) 0.58268(10) 0.91034(12) 0.0266(4) Uani 1 1 d . . . . .
N00D N 0.47307(12) 0.49626(10) 0.68185(11) 0.0116(4) Uani 1 1 d . . . . .
N00E N 0.40041(12) 0.35957(10) 0.51974(12) 0.0117(4) Uani 1 1 d . . . . .
N00F N 0.32206(12) 0.42038(10) 0.63706(12) 0.0116(4) Uani 1 1 d . . . . .
N00G N 0.34292(13) 0.49805(10) 0.75291(12) 0.0134(4) Uani 1 1 d . . . . .
N00H N 0.61982(12) 0.52833(10) 0.64994(12) 0.0131(4) Uani 1 1 d . . . . .
N00I N 0.54892(12) 0.43894(10) 0.56057(12) 0.0117(4) Uani 1 1 d . . . . .
N00J N 0.24784(13) 0.33527(10) 0.54318(12) 0.0133(4) Uani 1 1 d . . . . .
N00K N 0.53483(13) 0.35112(11) 0.45480(12) 0.0159(4) Uani 1 1 d . . . . .
C00L C 0.55239(15) 0.53312(12) 0.69323(14) 0.0127(5) Uani 1 1 d . . . . .
C00M C 0.57664(15) 0.40194(12) 0.49694(14) 0.0129(5) Uani 1 1 d . . . . .
C00N C 0.42549(15) 0.51486(12) 0.74415(14) 0.0124(5) Uani 1 1 d . . . . .
C00O C 0.24952(15) 0.38162(12) 0.60263(14) 0.0123(5) Uani 1 1 d . . . . .
C00P C 0.66563(15) 0.42372(12) 0.48311(14) 0.0131(5) Uani 1 1 d . . . . .
C00Q C 0.29447(15) 0.45733(12) 0.70014(14) 0.0129(5) Uani 1 1 d . . . . .
C00R C 0.69297(15) 0.47408(12) 0.54214(14) 0.0138(5) Uani 1 1 d . . . . .
C00S C 0.61793(15) 0.48373(12) 0.58899(14) 0.0120(5) Uani 1 1 d . . . . .
C00T C 0.55498(15) 0.57732(13) 0.76586(14) 0.0146(5) Uani 1 1 d . . . . .
C00U C 0.17159(15) 0.39704(12) 0.64382(14) 0.0140(5) Uani 1 1 d . . . . .
C00V C 0.20038(15) 0.44509(12) 0.70493(14) 0.0134(5) Uani 1 1 d . . . . .
C00W C 0.31964(15) 0.32438(12) 0.50675(14) 0.0126(5) Uani 1 1 d . . . . .
C00X C 0.77917(16) 0.50309(13) 0.54816(14) 0.0154(5) Uani 1 1 d . . . . .
C00Y C 0.14187(16) 0.47637(12) 0.75358(15) 0.0148(5) Uani 1 1 d . . . . .
C00Z C 0.72052(16) 0.40201(13) 0.42519(15) 0.0165(5) Uani 1 1 d . . . . .
C010 C 0.08091(16) 0.37727(13) 0.62955(14) 0.0151(5) Uani 1 1 d . . . . .
C011 C 0.45420(16) 0.33120(13) 0.46736(15) 0.0159(5) Uani 1 1 d . . . . .
C012 C 0.32366(16) 0.26998(13) 0.44568(15) 0.0150(5) Uani 1 1 d . . . . .
C013 C 0.61595(16) 0.62794(13) 0.80079(15) 0.0166(5) Uani 1 1 d . . . . .
C014 C 0.80523(16) 0.43077(14) 0.43186(15) 0.0181(5) Uani 1 1 d . . . . .
H014 H 0.8440 0.4172 0.3954 0.022 Uiso 1 1 calc R U . . .
C015 C 0.47664(16) 0.56313(13) 0.79968(15) 0.0154(5) Uani 1 1 d . . . . .
C016 C 0.05284(16) 0.45740(13) 0.73808(15) 0.0174(5) Uani 1 1 d . . . . .
H016 H 0.0118 0.4774 0.7685 0.021 Uiso 1 1 calc R U . . .
C017 C 0.26290(16) 0.21886(13) 0.41179(15) 0.0171(5) Uani 1 1 d . . . . .
C018 C 0.45808(17) 0.59521(14) 0.87196(16) 0.0193(5) Uani 1 1 d . . . . .
C019 C 0.83376(16) 0.47961(13) 0.49208(15) 0.0171(5) Uani 1 1 d . . . . .
H019 H 0.8915 0.4972 0.4949 0.021 Uiso 1 1 calc R U . . .
C01A C 0.02347(16) 0.40896(13) 0.67777(15) 0.0178(5) Uani 1 1 d . . . . .
H01A H -0.0369 0.3973 0.6694 0.021 Uiso 1 1 calc R U . . .
C01B C 0.40895(16) 0.27411(14) 0.42188(16) 0.0195(5) Uani 1 1 d . . . . .
C01C C 0.89297(16) 0.58019(14) 0.60706(16) 0.0203(5) Uani 1 1 d . . . . .
H01B H 0.8973 0.6031 0.5554 0.024 Uiso 1 1 calc R U . . .
H22 H 0.9378 0.5438 0.6148 0.024 Uiso 1 1 calc R U . . .
C01D C -0.03531(16) 0.30424(14) 0.56495(17) 0.0218(6) Uani 1 1 d . . . . .
H01D H -0.0517 0.2814 0.5127 0.026 Uiso 1 1 calc R U . . .
H01E H -0.0764 0.3425 0.5685 0.026 Uiso 1 1 calc R U . . .
C01E C 0.59519(17) 0.66131(14) 0.87086(16) 0.0206(5) Uani 1 1 d . . . . .
H01F H 0.6332 0.6957 0.8949 0.025 Uiso 1 1 calc R U . . .
C01F C 0.37144(18) 0.51224(15) 0.93705(16) 0.0247(6) Uani 1 1 d . . . . .
H01G H 0.4247 0.4849 0.9329 0.030 Uiso 1 1 calc R U . . .
H01H H 0.3217 0.4911 0.9025 0.030 Uiso 1 1 calc R U . . .
C01H C 0.51895(18) 0.64437(14) 0.90574(16) 0.0226(6) Uani 1 1 d . . . . .
H01I H 0.5085 0.6669 0.9535 0.027 Uiso 1 1 calc R U . . .
C01I C 0.29383(18) 0.17139(14) 0.35908(16) 0.0234(6) Uani 1 1 d . . . . .
H01J H 0.2563 0.1355 0.3382 0.028 Uiso 1 1 calc R U . . .
C01J C 0.74478(18) 0.69925(14) 0.79814(18) 0.0250(6) Uani 1 1 d . . . . .
H01K H 0.7064 0.7363 0.8130 0.030 Uiso 1 1 calc R U . . .
H01L H 0.7785 0.7171 0.7564 0.030 Uiso 1 1 calc R U . . .
C01K C 0.08811(18) 0.53372(17) 0.92436(17) 0.0281(6) Uani 1 1 d . . . . .
H01M H 0.0551 0.4921 0.9089 0.042 Uiso 1 1 calc R U . . .
H01N H 0.0508 0.5656 0.9493 0.042 Uiso 1 1 calc R U . . .
H01O H 0.1397 0.5224 0.9626 0.042 Uiso 1 1 calc R U . . .
C01L C 0.77019(17) 0.47624(15) 0.78254(16) 0.0239(6) Uani 1 1 d . . . . .
H6AA H 0.7647 0.5148 0.7444 0.029 Uiso 1 1 calc R U . . .
H H 0.7149 0.4728 0.8064 0.029 Uiso 1 1 calc R U . . .
C01M C 0.8047(2) 0.29202(15) 0.30744(18) 0.0275(6) Uani 1 1 d . . . . .
H01P H 0.8337 0.2890 0.2591 0.041 Uiso 1 1 calc R U . . .
H01Q H 0.7784 0.2480 0.3175 0.041 Uiso 1 1 calc R U . . .
H01R H 0.8479 0.3042 0.3533 0.041 Uiso 1 1 calc R U . . .
C01N C 0.11753(17) 0.56672(14) 0.84946(16) 0.0221(6) Uani 1 1 d . . . . .
H01S H 0.0653 0.5768 0.8104 0.026 Uiso 1 1 calc R U . . .
H01T H 0.1473 0.6103 0.8648 0.026 Uiso 1 1 calc R U . . .
C01O C 0.90744(18) 0.63152(15) 0.67614(18) 0.0265(6) Uani 1 1 d . . . . .
H01U H 0.8656 0.6690 0.6657 0.040 Uiso 1 1 calc R U . . .
H01V H 0.9673 0.6494 0.6805 0.040 Uiso 1 1 calc R U . . .
H01W H 0.8987 0.6089 0.7264 0.040 Uiso 1 1 calc R U . . .
C01P C 0.11854(18) 0.16829(15) 0.39053(19) 0.0284(6) Uani 1 1 d . . . . .
H01X H 0.1397 0.1219 0.4058 0.034 Uiso 1 1 calc R U . . .
H01Y H 0.1158 0.1731 0.3317 0.034 Uiso 1 1 calc R U . . .
C01Q C 0.73268(18) 0.34681(14) 0.29553(16) 0.0212(5) Uani 1 1 d . . . . .
H16 H 0.7593 0.3908 0.2833 0.025 Uiso 1 1 calc R U . . .
H8 H 0.6894 0.3343 0.2490 0.025 Uiso 1 1 calc R U . . .
C01R C 0.31760(19) 0.72089(15) 0.99999(19) 0.0291(6) Uani 1 1 d . . . . .
H15 H 0.3397 0.7536 1.0426 0.035 Uiso 1 1 calc R U . . .
H7 H 0.3629 0.6854 0.9978 0.035 Uiso 1 1 calc R U . . .
C01S C -0.04403(19) 0.25308(16) 0.63352(19) 0.0301(7) Uani 1 1 d . . . . .
H14 H -0.0037 0.2150 0.6300 0.045 Uiso 1 1 calc R U . . .
H6 H -0.1043 0.2360 0.6286 0.045 Uiso 1 1 calc R U . . .
H21 H -0.0297 0.2759 0.6853 0.045 Uiso 1 1 calc R U . . .
C01T C 0.80875(19) 0.67915(17) 0.87205(19) 0.0330(7) Uani 1 1 d . . . . .
H13 H 0.7762 0.6583 0.9121 0.050 Uiso 1 1 calc R U . . .
H5 H 0.8394 0.7197 0.8949 0.050 Uiso 1 1 calc R U . . .
H20 H 0.8515 0.6465 0.8564 0.050 Uiso 1 1 calc R U . . .
C01U C 0.02745(19) 0.17988(17) 0.4161(2) 0.0356(7) Uani 1 1 d . . . . .
H12 H 0.0312 0.1759 0.4745 0.053 Uiso 1 1 calc R U . . .
H4 H -0.0134 0.1457 0.3906 0.053 Uiso 1 1 calc R U . . .
H19 H 0.0065 0.2254 0.3994 0.053 Uiso 1 1 calc R U . . .
C01V C 0.37929(19) 0.17555(17) 0.33626(19) 0.0336(7) Uani 1 1 d . . . . .
H2AA H 0.3974 0.1424 0.3009 0.040 Uiso 1 1 calc R U . . .
C9 C 0.43829(19) 0.22830(18) 0.3652(2) 0.0369(8) Uani 1 1 d D . . . .
C01X C 0.3527(2) 0.5137(2) 1.02394(19) 0.0431(9) Uani 1 1 d . . . . .
H11 H 0.4035 0.5322 1.0582 0.065 Uiso 1 1 calc R U . . .
H3 H 0.3411 0.4673 1.0413 0.065 Uiso 1 1 calc R U . . .
H18 H 0.3014 0.5423 1.0280 0.065 Uiso 1 1 calc R U . . .
Ni1 Ni 0.43596(2) 0.42913(2) 0.59946(2) 0.01037(8) Uani 1 1 d . . . . .

loop_
_atom_site_aniso_label
_atom_site_aniso_U_11
_atom_site_aniso_U_22
_atom_site_aniso_U_33
_atom_site_aniso_U_23
_atom_site_aniso_U_13
_atom_site_aniso_U_12
Cl00 0.0300(3) 0.0345(4) 0.0326(4) -0.0049(3) 0.0065(3) -0.0013(3)
Cl1 0.0246(3) 0.0512(5) 0.0206(3) 0.0016(3) -0.0013(3) 0.0064(3)
Cl2 0.0555(5) 0.0276(4) 0.0309(4) 0.0000(3) 0.0082(3) 0.0083(3)
Cl3 0.0608(5) 0.0374(5) 0.0315(4) -0.0055(4) 0.0116(4) -0.0109(4)
O006 0.0168(8) 0.0189(9) 0.0194(9) -0.0034(7) 0.0036(7) -0.0055(7)
O007 0.0194(9) 0.0207(9) 0.0205(9) -0.0064(8) 0.0026(7) -0.0068(7)
O008 0.0190(9) 0.0189(9) 0.0259(10) -0.0085(8) 0.0047(7) -0.0063(7)
O009 0.0266(9) 0.0175(9) 0.0192(9) -0.0060(8) 0.0115(7) -0.0024(7)
O00A 0.0186(9) 0.0192(9) 0.0172(9) -0.0004(7) 0.0032(7) -0.0064(7)
O00B 0.0193(9) 0.0214(10) 0.0208(9) -0.0084(8) 0.0068(7) -0.0004(7)
O00C 0.0309(10) 0.0212(10) 0.0311(11) -0.0108(8) 0.0170(8) -0.0058(8)
N00D 0.0139(9) 0.0106(9) 0.0104(10) 0.0002(8) 0.0016(7) 0.0020(7)
N00E 0.0127(9) 0.0130(10) 0.0091(9) 0.0001(8) 0.0007(7) -0.0003(7)
N00F 0.0148(9) 0.0101(10) 0.0099(9) -0.0004(8) 0.0023(7) 0.0007(7)
N00G 0.0168(9) 0.0110(10) 0.0123(10) 0.0012(8) 0.0020(8) 0.0023(8)
N00H 0.0142(9) 0.0116(10) 0.0129(10) 0.0010(8) 0.0002(7) 0.0002(7)
N00I 0.0146(9) 0.0104(10) 0.0100(9) 0.0005(8) 0.0010(7) 0.0009(7)
N00J 0.0181(10) 0.0098(9) 0.0120(10) 0.0006(8) 0.0023(8) -0.0007(8)
N00K 0.0165(10) 0.0165(11) 0.0147(10) -0.0059(8) 0.0019(8) -0.0009(8)
C00L 0.0157(11) 0.0100(11) 0.0117(11) 0.0016(9) -0.0011(9) 0.0011(9)
C00M 0.0148(11) 0.0124(11) 0.0119(12) 0.0013(9) 0.0027(9) 0.0014(9)
C00N 0.0147(11) 0.0104(11) 0.0118(11) 0.0009(9) 0.0006(9) 0.0030(9)
C00O 0.0156(11) 0.0096(11) 0.0117(11) 0.0033(9) 0.0023(9) -0.0001(9)
C00P 0.0166(11) 0.0105(11) 0.0120(11) 0.0038(9) 0.0018(9) 0.0005(9)
C00Q 0.0168(11) 0.0100(11) 0.0119(11) 0.0028(9) 0.0014(9) 0.0020(9)
C00R 0.0164(11) 0.0134(11) 0.0117(11) 0.0038(9) 0.0021(9) 0.0019(9)
C00S 0.0145(11) 0.0092(11) 0.0118(11) 0.0027(9) -0.0003(8) -0.0002(8)
C00T 0.0169(11) 0.0129(11) 0.0131(12) -0.0008(10) -0.0008(9) 0.0025(9)
C00U 0.0170(11) 0.0122(11) 0.0129(12) 0.0031(9) 0.0030(9) 0.0014(9)
C00V 0.0166(11) 0.0106(11) 0.0134(12) 0.0035(9) 0.0029(9) 0.0005(9)
C00W 0.0155(11) 0.0093(11) 0.0122(11) 0.0024(9) -0.0010(9) -0.0011(9)
C00X 0.0179(11) 0.0148(12) 0.0132(12) 0.0048(10) 0.0009(9) 0.0009(9)
C00Y 0.0192(11) 0.0119(11) 0.0133(12) 0.0019(9) 0.0027(9) 0.0013(9)
C00Z 0.0204(12) 0.0129(12) 0.0164(12) 0.0026(10) 0.0036(10) 0.0017(9)
C010 0.0183(11) 0.0136(12) 0.0131(12) 0.0031(9) 0.0009(9) -0.0033(9)
C011 0.0161(11) 0.0163(12) 0.0153(12) -0.0039(10) 0.0016(9) -0.0004(9)
C012 0.0190(11) 0.0122(12) 0.0135(12) -0.0010(9) 0.0010(9) 0.0017(9)
C013 0.0179(11) 0.0136(12) 0.0177(13) -0.0016(10) 0.0004(9) 0.0007(9)
C014 0.0193(12) 0.0183(12) 0.0180(13) 0.0042(10) 0.0079(9) 0.0040(10)
C015 0.0171(11) 0.0131(12) 0.0153(12) -0.0019(10) -0.0006(9) 0.0024(9)
C016 0.0187(12) 0.0191(13) 0.0160(12) 0.0002(10) 0.0077(9) 0.0041(10)
C017 0.0171(11) 0.0180(13) 0.0162(12) -0.0002(10) 0.0017(9) -0.0022(10)
C018 0.0222(12) 0.0194(13) 0.0170(13) -0.0060(10) 0.0056(10) -0.0015(10)
C019 0.0143(11) 0.0168(12) 0.0208(13) 0.0069(10) 0.0045(9) -0.0009(9)
C01A 0.0159(11) 0.0203(13) 0.0177(13) 0.0033(10) 0.0035(9) -0.0009(9)
C01B 0.0186(12) 0.0216(14) 0.0180(13) -0.0074(11) 0.0017(10) -0.0034(10)
C01C 0.0174(12) 0.0201(13) 0.0231(14) 0.0026(11) 0.0020(10) -0.0037(10)
C01D 0.0159(12) 0.0246(14) 0.0248(14) -0.0048(11) 0.0021(10) -0.0047(10)
C01E 0.0206(12) 0.0172(13) 0.0232(14) -0.0091(11) 0.0005(10) -0.0035(10)
C01F 0.0271(14) 0.0288(15) 0.0191(14) -0.0012(12) 0.0061(11) -0.0054(11)
C01H 0.0284(14) 0.0225(14) 0.0170(13) -0.0088(11) 0.0031(10) -0.0013(11)
C01I 0.0242(13) 0.0214(14) 0.0236(14) -0.0088(11) 0.0000(11) -0.0057(11)
C01J 0.0246(13) 0.0201(14) 0.0308(16) -0.0097(12) 0.0062(11) -0.0096(11)
C01K 0.0230(13) 0.0430(18) 0.0190(14) -0.0070(13) 0.0051(11) 0.0021(12)
C01L 0.0205(13) 0.0303(15) 0.0203(14) 0.0008(12) 0.0008(10) 0.0055(11)
C01M 0.0378(16) 0.0218(14) 0.0246(15) -0.0007(12) 0.0107(12) 0.0037(12)
C01N 0.0244(13) 0.0193(13) 0.0234(14) -0.0071(11) 0.0067(10) 0.0060(11)
C01O 0.0247(14) 0.0250(15) 0.0294(15) -0.0018(12) 0.0022(11) -0.0085(11)
C01P 0.0243(14) 0.0231(14) 0.0376(17) -0.0111(13) 0.0035(12) -0.0105(11)
C01Q 0.0253(13) 0.0235(14) 0.0166(13) -0.0013(11) 0.0090(10) 0.0012(11)
C01R 0.0304(15) 0.0232(15) 0.0347(17) -0.0056(13) 0.0078(12) 0.0009(12)
C01S 0.0263(14) 0.0275(16) 0.0383(17) 0.0018(13) 0.0106(12) -0.0092(12)
C01T 0.0250(14) 0.0330(17) 0.0399(18) -0.0176(14) -0.0004(12) -0.0036(12)
C01U 0.0266(15) 0.0339(18) 0.048(2) -0.0162(15) 0.0109(14) -0.0113(13)
C01V 0.0265(14) 0.0359(18) 0.0398(18) -0.0287(15) 0.0092(13) -0.0045(13)
C9 0.0217(14) 0.0444(19) 0.0469(19) -0.0341(16) 0.0127(13) -0.0095(13)
C01X 0.055(2) 0.052(2) 0.0247(16) 0.0087(15) 0.0128(15) 0.0255(18)
Ni1 0.01230(14) 0.00920(14) 0.00968(15) -0.00081(12) 0.00174(10) 0.00000(11)

loop_
_atom_type_symbol
_atom_type_description
_atom_type_scat_dispersion_real
_atom_type_scat_dispersion_imag
_atom_type_scat_source
C C 0.0033 0.0016 'International Tables Vol C Tables 4.2.6.8 and 6.1.1.4'
N N 0.0061 0.0033 'International Tables Vol C Tables 4.2.6.8 and 6.1.1.4'
O O 0.0106 0.0060 'International Tables Vol C Tables 4.2.6.8 and 6.1.1.4'
Ni Ni 0.3393 1.1124 'International Tables Vol C Tables 4.2.6.8 and 6.1.1.4'
Cl Cl 0.1484 0.1585 'International Tables Vol C Tables 4.2.6.8 and 6.1.1.4'
H H 0.0000 0.0000 'International Tables Vol C Tables 4.2.6.8 and 6.1.1.4'

loop_
_geom_angle_atom_site_label_1
_geom_angle_atom_site_label_2
_geom_angle_atom_site_label_3
_geom_angle
_geom_angle_site_symmetry_1
_geom_angle_site_symmetry_3
_geom_angle_publ_flag
C9 O1 C10 118.1(3) . . ?
O1 C10 C11 112.4(4) . . ?
O1B C10B C11B 112.0(5) . . ?
C9 O1B C10B 118.3(4) . . ?
C010 O006 C01D 116.83(19) . . ?
C013 O007 C01J 116.3(2) . . ?
C017 O008 C01P 115.5(2) . . ?
C00Z O009 C01Q 118.0(2) . . ?
C00X O00A C01C 115.84(19) . . ?
C00Y O00B C01N 118.80(19) . . ?
C018 O00C C01F 117.1(2) . . ?
C00N N00D C00L 107.01(19) . . ?
C00N N00D Ni1 125.16(16) . . ?
C00L N00D Ni1 127.79(16) . . ?
C011 N00E C00W 106.77(19) . . ?
C011 N00E Ni1 125.29(15) . . ?
C00W N00E Ni1 127.79(16) . . ?
C00Q N00F C00O 106.79(19) . . ?
C00Q N00F Ni1 125.26(16) . . ?
C00O N00F Ni1 127.69(16) . . ?
C00N N00G C00Q 121.7(2) . . ?
C00S N00H C00L 121.1(2) . . ?
C00M N00I C00S 106.84(19) . . ?
C00M N00I Ni1 125.37(15) . . ?
C00S N00I Ni1 127.80(16) . . ?
C00W N00J C00O 120.4(2) . . ?
C00M N00K C011 121.5(2) . . ?
N00H C00L N00D 127.2(2) . . ?
N00H C00L C00T 122.9(2) . . ?
N00D C00L C00T 109.8(2) . . ?
N00K C00M N00I 128.0(2) . . ?
N00K C00M C00P 121.4(2) . . ?
N00I C00M C00P 110.5(2) . . ?
N00G C00N N00D 127.9(2) . . ?
N00G C00N C015 121.4(2) . . ?
N00D C00N C015 110.5(2) . . ?
N00J C00O N00F 127.2(2) . . ?
N00J C00O C00U 122.8(2) . . ?
N00F C00O C00U 109.9(2) . . ?
C00R C00P C00Z 122.2(2) . . ?
C00R C00P C00M 106.6(2) . . ?
C00Z C00P C00M 131.2(2) . . ?
N00G C00Q N00F 127.8(2) . . ?
N00G C00Q C00V 121.4(2) . . ?
N00F C00Q C00V 110.8(2) . . ?
C00P C00R C00X 120.7(2) . . ?
C00P C00R C00S 106.1(2) . . ?
C00X C00R C00S 133.2(2) . . ?
N00H C00S N00I 127.1(2) . . ?
N00H C00S C00R 123.0(2) . . ?
N00I C00S C00R 110.0(2) . . ?
C015 C00T C013 120.8(2) . . ?
C015 C00T C00L 106.2(2) . . ?
C013 C00T C00L 132.9(2) . . ?
C00V C00U C010 120.2(2) . . ?
C00V C00U C00O 106.1(2) . . ?
C010 C00U C00O 133.6(2) . . ?
C00U C00V C00Y 122.5(2) . . ?
C00U C00V C00Q 106.4(2) . . ?
C00Y C00V C00Q 130.9(2) . . ?
N00J C00W N00E 127.5(2) . . ?
N00J C00W C012 122.5(2) . . ?
N00E C00W C012 110.0(2) . . ?
O00A C00X C019 124.1(2) . . ?
O00A C00X C00R 119.4(2) . . ?
C019 C00X C00R 116.5(2) . . ?
O00B C00Y C016 125.7(2) . . ?
O00B C00Y C00V 117.6(2) . . ?
C016 C00Y C00V 116.7(2) . . ?
O009 C00Z C014 125.1(2) . . ?
O009 C00Z C00P 118.3(2) . . ?
C014 C00Z C00P 116.5(2) . . ?
O006 C010 C01A 124.2(2) . . ?
O006 C010 C00U 119.0(2) . . ?
C01A C010 C00U 116.7(2) . . ?
N00K C011 N00E 128.1(2) . . ?
N00K C011 C01B 121.4(2) . . ?
N00E C011 C01B 110.5(2) . . ?
C01B C012 C017 120.2(2) . . ?
C01B C012 C00W 106.1(2) . . ?
C017 C012 C00W 133.7(2) . . ?
O007 C013 C01E 124.2(2) . . ?
O007 C013 C00T 118.9(2) . . ?
C01E C013 C00T 116.9(2) . . ?
C00Z C014 C019 121.5(2) . . ?
C00T C015 C018 121.8(2) . . ?
C00T C015 C00N 106.3(2) . . ?
C018 C015 C00N 131.9(2) . . ?
C00Y C016 C01A 121.2(2) . . ?
O008 C017 C01I 124.0(2) . . ?
O008 C017 C012 118.9(2) . . ?
C01I C017 C012 117.1(2) . . ?
O00C C018 C01H 118.0(2) . . ?
O00C C018 C015 125.4(2) . . ?
C01H C018 C015 116.6(2) . . ?
C00X C019 C014 122.6(2) . . ?
C010 C01A C016 122.6(2) . . ?
C012 C01B C9 122.4(2) . . ?
C012 C01B C011 106.6(2) . . ?
C9 C01B C011 130.9(2) . . ?
O00A C01C C01O 107.2(2) . . ?
O006 C01D C01S 111.7(2) . . ?
C01H C01E C013 121.6(2) . . ?
O00C C01F C01X 108.9(2) . . ?
C018 C01H C01E 122.3(2) . . ?
C017 C01I C01V 122.2(2) . . ?
O007 C01J C01T 112.9(2) . . ?
Cl1 C01L Cl2 110.59(14) . . ?
O00B C01N C01K 112.4(2) . . ?
O008 C01P C01U 107.6(2) . . ?
O009 C01Q C01M 112.5(2) . . ?
Cl3 C01R Cl00 111.52(16) . . ?
C01I C01V C9 121.5(3) . . ?
C01V C9 O1 125.8(3) . . ?
C01V C9 C01B 116.4(3) . . ?
O1 C9 C01B 116.7(3) . . ?
C01V C9 O1B 120.6(3) . . ?
C01B C9 O1B 117.4(3) . . ?
N00E Ni1 N00D 178.01(8) . . ?
N00E Ni1 N00I 91.18(8) . . ?
N00D Ni1 N00I 88.91(8) . . ?
N00E Ni1 N00F 88.76(8) . . ?
N00D Ni1 N00F 91.19(8) . . ?
N00I Ni1 N00F 179.06(9) . . ?

loop_
_geom_bond_atom_site_label_1
_geom_bond_atom_site_label_2
_geom_bond_distance
_geom_bond_site_symmetry_2
_geom_bond_publ_flag
O1 C9 1.398(4) . ?
O1 C10 1.440(5) . ?
C10 C11 1.495(6) . ?
C10B O1B 1.439(7) . ?
C10B C11B 1.493(8) . ?
O1B C9 1.403(5) . ?
Cl00 C01R 1.778(3) . ?
Cl1 C01L 1.767(3) . ?
Cl2 C01L 1.774(3) . ?
Cl3 C01R 1.765(3) . ?
O006 C010 1.360(3) . ?
O006 C01D 1.441(3) . ?
O007 C013 1.357(3) . ?
O007 C01J 1.451(3) . ?
O008 C017 1.364(3) . ?
O008 C01P 1.436(3) . ?
O009 C00Z 1.364(3) . ?
O009 C01Q 1.455(3) . ?
O00A C00X 1.359(3) . ?
O00A C01C 1.447(3) . ?
O00B C00Y 1.363(3) . ?
O00B C01N 1.439(3) . ?
O00C C018 1.371(3) . ?
O00C C01F 1.448(3) . ?
N00D C00N 1.376(3) . ?
N00D C00L 1.383(3) . ?
N00D Ni1 1.9055(19) . ?
N00E C011 1.374(3) . ?
N00E C00W 1.386(3) . ?
N00E Ni1 1.9040(19) . ?
N00F C00Q 1.370(3) . ?
N00F C00O 1.383(3) . ?
N00F Ni1 1.9097(19) . ?
N00G C00N 1.313(3) . ?
N00G C00Q 1.319(3) . ?
N00H C00S 1.320(3) . ?
N00H C00L 1.321(3) . ?
N00I C00M 1.378(3) . ?
N00I C00S 1.385(3) . ?
N00I Ni1 1.9077(19) . ?
N00J C00W 1.323(3) . ?
N00J C00O 1.324(3) . ?
N00K C00M 1.313(3) . ?
N00K C011 1.318(3) . ?
C00L C00T 1.466(3) . ?
C00M C00P 1.453(3) . ?
C00N C015 1.453(3) . ?
C00O C00U 1.464(3) . ?
C00P C00R 1.397(3) . ?
C00P C00Z 1.408(3) . ?
C00Q C00V 1.451(3) . ?
C00R C00X 1.407(3) . ?
C00R C00S 1.464(3) . ?
C00T C015 1.399(3) . ?
C00T C013 1.410(3) . ?
C00U C00V 1.395(3) . ?
C00U C010 1.410(3) . ?
C00V C00Y 1.404(3) . ?
C00W C012 1.460(3) . ?
C00X C019 1.392(3) . ?
C00Y C016 1.383(3) . ?
C00Z C014 1.384(3) . ?
C010 C01A 1.392(4) . ?
C011 C01B 1.450(3) . ?
C012 C01B 1.396(3) . ?
C012 C017 1.410(3) . ?
C013 C01E 1.393(4) . ?
C014 C019 1.394(4) . ?
C015 C018 1.403(3) . ?
C016 C01A 1.393(4) . ?
C017 C01I 1.384(4) . ?
C018 C01H 1.384(4) . ?
C01B C9 1.399(4) . ?
C01C C01O 1.502(4) . ?
C01D C01S 1.518(4) . ?
C01E C01H 1.391(4) . ?
C01F C01X 1.497(4) . ?
C01I C01V 1.392(4) . ?
C01J C01T 1.502(4) . ?
C01K C01N 1.507(4) . ?
C01M C01Q 1.509(4) . ?
C01P C01U 1.506(4) . ?
C01V C9 1.393(4) . ?
